data_4035803
loop_
_publ_author_name
'Tian, Miaomiao'
'Zheng, Guangfan'
'Fan, Xuesen'
'Li, Xingwei'

_publ_section_title
;
 Rhodium(III)-Catalyzed Redox-Neutral Synthesis of Isoquinolinium Salts
 via C-H Activation of Imines.
;
_journal_issue 12
_journal_name_full 'The Journal of organic chemistry'
_journal_page_first 6477
_journal_page_last 6488
_journal_paper_doi 10.1021/acs.joc.8b00758
_journal_volume 83
_journal_year 2018
_chemical_formula_moiety 'C27 H31 Cl N O2 Rh'
_chemical_formula_sum 'C27 H31 Cl N O2 Rh'
_chemical_formula_weight 539.89
_space_group_crystal_system monoclinic
_space_group_IT_number 14
_space_group_name_Hall '-P 2ybc'
_space_group_name_H-M_alt 'P 1 21/c 1'
_atom_sites_solution_hydrogens geom
_atom_sites_solution_primary direct
_audit_creation_date 2018-02-06
_audit_creation_method
;
Olex2 1.2-alpha
(compiled 2018.01.22 svn.r3481 for OlexSys, GUI svn.r5467)
;
_cell_angle_alpha 90
_cell_angle_beta 94.556(4)
_cell_angle_gamma 90
_cell_formula_units_Z 4
_cell_length_a 8.7173(4)
_cell_length_b 10.9529(5)
_cell_length_c 25.4242(10)
_cell_measurement_reflns_used 5429
_cell_measurement_temperature 293
_cell_measurement_theta_max 28.7760
_cell_measurement_theta_min 3.9500
_cell_volume 2419.82(18)
_computing_cell_refinement 'CrysAlisPro 1.171.39.35c (Rigaku OD, 2017)'
_computing_data_collection 'CrysAlisPro 1.171.39.35c (Rigaku OD, 2017)'
_computing_data_reduction 'CrysAlisPro 1.171.39.35c (Rigaku OD, 2017)'
_computing_molecular_graphics 'Olex2 (Dolomanov et al., 2009)'
_computing_publication_material 'Olex2 (Dolomanov et al., 2009)'
_computing_structure_refinement 'ShelXL (Sheldrick, 2015)'
_computing_structure_solution 'ShelXS (Sheldrick, 2008)'
_diffrn_ambient_temperature 293(2)
_diffrn_detector_area_resol_mean 8.0528
_diffrn_detector_type EosS2
_diffrn_measured_fraction_theta_full 0.997
_diffrn_measured_fraction_theta_max 0.997
_diffrn_measurement_details
;
List of Runs (angles in degrees, time in seconds):
  # Type    Start    End  Width  t~exp~   \w     \q     \k     \f   Frames
--------------------------------------------------------------------------
  1  \w    -53.00  35.00   1.00    1.00    --   16.29 -38.00 -60.00   88
  2  \w     38.00  81.00   1.00    1.00    --   16.29 178.00-120.00   43
  3  \w    -19.00  30.00   1.00    1.00    --   16.29 -99.00  90.00   49
  4  \w     33.00  81.00   1.00    1.00    --   16.29  57.00-120.00   48
;
_diffrn_measurement_device 'four-circle diffractometer'
_diffrn_measurement_device_type 'SuperNova, Dual, Cu at home/near, EosS2'
_diffrn_measurement_method '\w scans'
_diffrn_radiation_type MoK\a
_diffrn_radiation_wavelength 0.71073
_diffrn_reflns_av_R_equivalents 0.0340
_diffrn_reflns_av_unetI/netI 0.0471
_diffrn_reflns_Laue_measured_fraction_full 0.997
_diffrn_reflns_Laue_measured_fraction_max 0.997
_diffrn_reflns_limit_h_max 10
_diffrn_reflns_limit_h_min -10
_diffrn_reflns_limit_k_max 12
_diffrn_reflns_limit_k_min -13
_diffrn_reflns_limit_l_max 30
_diffrn_reflns_limit_l_min -24
_diffrn_reflns_number 9832
_diffrn_reflns_point_group_measured_fraction_full 0.997
_diffrn_reflns_point_group_measured_fraction_max 0.997
_diffrn_reflns_theta_full 25.123
_diffrn_reflns_theta_max 25.123
_diffrn_reflns_theta_min 3.484
_exptl_absorpt_coefficient_mu 0.840
_exptl_absorpt_correction_T_max 1.00000
_exptl_absorpt_correction_T_min 0.67858
_exptl_absorpt_correction_type multi-scan
_exptl_absorpt_process_details
;
CrysAlisPro 1.171.39.35c (Rigaku Oxford Diffraction, 2017)
Empirical absorption correction using spherical harmonics,
 implemented in SCALE3 ABSPACK scaling algorithm.
;
_exptl_crystal_colour 'clear light brown'
_exptl_crystal_colour_lustre clear
_exptl_crystal_colour_modifier light
_exptl_crystal_colour_primary brown
_exptl_crystal_density_diffrn 1.482
_exptl_crystal_description block
_exptl_crystal_F_000 1112
_exptl_crystal_size_max 0.23
_exptl_crystal_size_mid 0.21
_exptl_crystal_size_min 0.2
_refine_diff_density_max 0.425
_refine_diff_density_min -0.544
_refine_diff_density_rms 0.081
_refine_ls_extinction_method none
_refine_ls_goodness_of_fit_ref 1.084
_refine_ls_hydrogen_treatment constr
_refine_ls_matrix_type full
_refine_ls_number_parameters 295
_refine_ls_number_reflns 4310
_refine_ls_number_restraints 0
_refine_ls_restrained_S_all 1.084
_refine_ls_R_factor_all 0.0359
_refine_ls_R_factor_gt 0.0310
_refine_ls_shift/su_max 0.002
_refine_ls_shift/su_mean 0.000
_refine_ls_structure_factor_coef Fsqd
_refine_ls_weighting_details 'w=1/[\s^2^(Fo^2^)+(0.0210P)^2^+1.4964P] where P=(Fo^2^+2Fc^2^)/3'
_refine_ls_weighting_scheme calc
_refine_ls_wR_factor_gt 0.0668
_refine_ls_wR_factor_ref 0.0689
_reflns_Friedel_coverage 0.000
_reflns_number_gt 3895
_reflns_number_total 4310
_reflns_threshold_expression 'I > 2\s(I)'
_cod_data_source_file jo8b00758_si_003.cif
_cod_data_source_block tmm-20180125
_cod_database_code 4035803
_shelx_shelxl_version_number 2016/6
_shelx_space_group_comment
;
The symmetry employed for this shelxl refinement is uniquely defined
by the following loop, which should always be used as a source of
symmetry information in preference to the above space-group names.
They are only intended as comments.
;
_shelx_estimated_absorpt_t_max 0.850
_shelx_estimated_absorpt_t_min 0.830
_olex2_refinement_description
;
1. Fixed Uiso
 At 1.2 times of:
  All C(H) groups, All C(H,H) groups
 At 1.5 times of:
  All C(H,H,H) groups
2.a Secondary CH2 refined with riding coordinates:
 C14(H14A,H14B), C16(H16A,H16B)
2.b Aromatic/amide H refined with riding coordinates:
 C2(H2), C3(H3), C4(H4), C5(H5), C9(H9), C10(H10), C11(H11), C12(H12), C13(H13)
2.c Idealised Me refined as rotating group:
 C17(H17A,H17B,H17C), C23(H23A,H23B,H23C), C24(H24A,H24B,H24C), C25(H25A,H25B,
 H25C), C26(H26A,H26B,H26C), C27(H27A,H27B,H27C)
;
_olex2_submission_special_instructions 'No special instructions were received'
_oxdiff_exptl_absorpt_empirical_details
;
Empirical correction (ABSPACK) includes:
- Absorption correction using spherical harmonics
- Frame scaling
;

loop_
_space_group_symop_operation_xyz
'x, y, z'
'-x, y+1/2, -z+1/2'
'-x, -y, -z'
'x, -y-1/2, z-1/2'

loop_
_atom_site_label
_atom_site_type_symbol
_atom_site_fract_x
_atom_site_fract_y
_atom_site_fract_z
_atom_site_U_iso_or_equiv
_atom_site_adp_type
_atom_site_occupancy
_atom_site_site_symmetry_order
_atom_site_calc_flag
_atom_site_refinement_flags_posn
Rh1 Rh 0.26451(2) 0.21183(2) 0.59310(2) 0.00855(8) Uani 1 1 d .
O1 O 0.4566(2) 0.25148(18) 0.75132(8) 0.0182(5) Uani 1 1 d .
O2 O 0.3913(2) 0.06301(17) 0.77746(7) 0.0166(5) Uani 1 1 d .
N1 N 0.2131(2) 0.2426(2) 0.67053(9) 0.0100(5) Uani 1 1 d .
C1 C 0.1885(3) 0.3866(2) 0.58936(11) 0.0110(6) Uani 1 1 d .
C2 C 0.1750(3) 0.4640(3) 0.54578(11) 0.0138(6) Uani 1 1 d .
H2 H 0.209591 0.437697 0.514000 0.017 Uiso 1 1 calc R
C3 C 0.1107(3) 0.5802(3) 0.54888(11) 0.0167(7) Uani 1 1 d .
H3 H 0.104229 0.630843 0.519419 0.020 Uiso 1 1 calc R
C4 C 0.0562(3) 0.6207(3) 0.59570(12) 0.0187(7) Uani 1 1 d .
H4 H 0.013734 0.698293 0.597546 0.022 Uiso 1 1 calc R
C5 C 0.0650(3) 0.5459(3) 0.63940(11) 0.0153(6) Uani 1 1 d .
H5 H 0.027247 0.572291 0.670668 0.018 Uiso 1 1 calc R
C6 C 0.1313(3) 0.4298(3) 0.63634(11) 0.0115(6) Uani 1 1 d .
C7 C 0.1434(3) 0.3441(3) 0.68001(11) 0.0109(6) Uani 1 1 d .
C8 C 0.0762(3) 0.3676(2) 0.73126(11) 0.0108(6) Uani 1 1 d .
C9 C -0.0672(3) 0.3186(3) 0.74013(12) 0.0185(7) Uani 1 1 d .
H9 H -0.123237 0.276581 0.713259 0.022 Uiso 1 1 calc R
C10 C -0.1263(3) 0.3322(3) 0.78849(13) 0.0217(7) Uani 1 1 d .
H10 H -0.220771 0.297624 0.794418 0.026 Uiso 1 1 calc R
C11 C -0.0456(3) 0.3970(3) 0.82807(12) 0.0191(7) Uani 1 1 d .
H11 H -0.085477 0.405832 0.860708 0.023 Uiso 1 1 calc R
C12 C 0.0942(3) 0.4487(3) 0.81931(12) 0.0203(7) Uani 1 1 d .
H12 H 0.147361 0.493869 0.845828 0.024 Uiso 1 1 calc R
C13 C 0.1558(3) 0.4336(3) 0.77112(11) 0.0165(6) Uani 1 1 d .
H13 H 0.250759 0.467841 0.765536 0.020 Uiso 1 1 calc R
C14 C 0.2301(3) 0.1484(2) 0.71113(10) 0.0116(6) Uani 1 1 d .
H14A H 0.233926 0.069119 0.694248 0.014 Uiso 1 1 calc R
H14B H 0.140479 0.149615 0.731421 0.014 Uiso 1 1 calc R
C15 C 0.3735(3) 0.1646(3) 0.74834(11) 0.0119(6) Uani 1 1 d .
C16 C 0.5224(3) 0.0586(3) 0.81654(11) 0.0190(7) Uani 1 1 d .
H16A H 0.608372 0.102053 0.803370 0.023 Uiso 1 1 calc R
H16B H 0.553183 -0.025627 0.822703 0.023 Uiso 1 1 calc R
C17 C 0.4821(4) 0.1153(3) 0.86744(12) 0.0275(8) Uani 1 1 d .
H17A H 0.462303 0.200757 0.862110 0.041 Uiso 1 1 calc GR
H17B H 0.566361 0.104845 0.893749 0.041 Uiso 1 1 calc GR
H17C H 0.392000 0.076379 0.878997 0.041 Uiso 1 1 calc GR
C18 C 0.5101(3) 0.1866(3) 0.59543(11) 0.0133(6) Uani 1 1 d .
C19 C 0.4581(3) 0.2329(3) 0.54468(11) 0.0143(6) Uani 1 1 d .
C20 C 0.3515(3) 0.1468(3) 0.52082(11) 0.0131(6) Uani 1 1 d .
C21 C 0.3525(3) 0.0400(2) 0.55511(11) 0.0115(6) Uani 1 1 d .
C22 C 0.4485(3) 0.0644(3) 0.60062(11) 0.0118(6) Uani 1 1 d .
C23 C 0.6320(3) 0.2444(3) 0.63241(13) 0.0224(7) Uani 1 1 d .
H23A H 0.627692 0.331552 0.628465 0.034 Uiso 1 1 calc GR
H23B H 0.731464 0.215598 0.624314 0.034 Uiso 1 1 calc GR
H23C H 0.614901 0.223050 0.668091 0.034 Uiso 1 1 calc GR
C24 C 0.5141(4) 0.3467(3) 0.52045(13) 0.0235(7) Uani 1 1 d .
H24A H 0.446337 0.368015 0.490228 0.035 Uiso 1 1 calc GR
H24B H 0.615954 0.333603 0.509725 0.035 Uiso 1 1 calc GR
H24C H 0.516116 0.411806 0.545769 0.035 Uiso 1 1 calc GR
C25 C 0.2675(3) 0.1532(3) 0.46705(11) 0.0215(7) Uani 1 1 d .
H25A H 0.166429 0.119169 0.468360 0.032 Uiso 1 1 calc GR
H25B H 0.323155 0.107679 0.442494 0.032 Uiso 1 1 calc GR
H25C H 0.259280 0.236843 0.455891 0.032 Uiso 1 1 calc GR
C26 C 0.2645(3) -0.0745(3) 0.54183(12) 0.0173(7) Uani 1 1 d .
H26A H 0.280015 -0.131308 0.570505 0.026 Uiso 1 1 calc GR
H26B H 0.299959 -0.109927 0.510461 0.026 Uiso 1 1 calc GR
H26C H 0.156893 -0.055731 0.535990 0.026 Uiso 1 1 calc GR
C27 C 0.4872(3) -0.0210(3) 0.64567(11) 0.0192(7) Uani 1 1 d .
H27A H 0.505660 0.025055 0.677682 0.029 Uiso 1 1 calc GR
H27B H 0.577773 -0.066658 0.639230 0.029 Uiso 1 1 calc GR
H27C H 0.402870 -0.076097 0.649021 0.029 Uiso 1 1 calc GR
Cl1 Cl 0.00121(7) 0.15459(6) 0.57402(3) 0.01479(16) Uani 1 1 d .

loop_
_atom_site_aniso_label
_atom_site_aniso_U_11
_atom_site_aniso_U_22
_atom_site_aniso_U_33
_atom_site_aniso_U_23
_atom_site_aniso_U_13
_atom_site_aniso_U_12
Rh1 0.00973(12) 0.00948(13) 0.00640(12) -0.00101(9) 0.00035(8) 0.00086(9)
O1 0.0188(11) 0.0165(11) 0.0186(12) 0.0029(9) -0.0033(9) -0.0046(9)
O2 0.0215(11) 0.0144(11) 0.0128(11) 0.0049(9) -0.0060(8) 0.0015(9)
N1 0.0104(11) 0.0116(12) 0.0077(12) -0.0004(9) -0.0013(9) -0.0010(10)
C1 0.0073(13) 0.0138(15) 0.0112(15) -0.0009(12) -0.0035(11) 0.0008(11)
C2 0.0172(15) 0.0152(15) 0.0086(15) -0.0014(12) -0.0004(12) -0.0010(12)
C3 0.0204(15) 0.0144(15) 0.0146(16) 0.0047(13) -0.0044(13) -0.0037(13)
C4 0.0214(16) 0.0104(15) 0.0231(18) -0.0020(13) -0.0059(13) 0.0036(13)
C5 0.0160(15) 0.0179(16) 0.0115(15) -0.0032(12) -0.0019(12) 0.0039(12)
C6 0.0116(13) 0.0143(15) 0.0084(14) 0.0008(12) -0.0009(11) 0.0001(12)
C7 0.0077(13) 0.0135(15) 0.0113(15) -0.0046(12) -0.0015(11) -0.0019(11)
C8 0.0133(14) 0.0091(14) 0.0099(14) 0.0012(11) 0.0000(11) 0.0036(11)
C9 0.0177(15) 0.0160(16) 0.0219(17) -0.0074(13) 0.0021(13) -0.0018(13)
C10 0.0203(16) 0.0140(16) 0.0327(19) -0.0012(14) 0.0148(14) -0.0004(13)
C11 0.0269(17) 0.0192(16) 0.0126(16) 0.0046(13) 0.0103(13) 0.0123(14)
C12 0.0207(16) 0.0267(18) 0.0129(16) -0.0080(13) -0.0022(13) 0.0074(14)
C13 0.0133(14) 0.0238(17) 0.0128(16) -0.0024(13) 0.0027(12) -0.0007(13)
C14 0.0135(14) 0.0115(15) 0.0100(14) -0.0004(12) 0.0013(11) -0.0002(12)
C15 0.0141(14) 0.0124(15) 0.0094(15) 0.0000(12) 0.0028(12) 0.0045(12)
C16 0.0199(15) 0.0216(17) 0.0143(16) 0.0077(13) -0.0066(13) 0.0042(13)
C17 0.041(2) 0.0243(18) 0.0161(17) 0.0007(14) -0.0066(15) 0.0018(16)
C18 0.0108(14) 0.0152(15) 0.0144(15) -0.0039(12) 0.0030(12) 0.0002(12)
C19 0.0150(14) 0.0122(15) 0.0165(16) 0.0010(12) 0.0066(12) 0.0021(12)
C20 0.0169(14) 0.0156(15) 0.0072(14) -0.0021(12) 0.0037(12) 0.0055(12)
C21 0.0147(14) 0.0106(14) 0.0099(15) -0.0053(12) 0.0052(11) 0.0023(12)
C22 0.0111(14) 0.0148(15) 0.0100(15) -0.0007(12) 0.0038(11) 0.0039(12)
C23 0.0127(15) 0.0278(18) 0.0266(19) -0.0090(14) 0.0009(13) -0.0014(13)
C24 0.0239(17) 0.0184(17) 0.0302(19) 0.0029(14) 0.0141(14) -0.0026(14)
C25 0.0281(17) 0.0290(18) 0.0075(15) -0.0027(14) 0.0034(13) 0.0068(14)
C26 0.0195(15) 0.0156(16) 0.0175(16) -0.0056(13) 0.0054(13) 0.0001(12)
C27 0.0168(15) 0.0254(18) 0.0155(16) 0.0017(13) 0.0019(13) 0.0084(13)
Cl1 0.0118(3) 0.0179(4) 0.0146(4) -0.0026(3) 0.0001(3) -0.0010(3)

loop_
_atom_type_symbol
_atom_type_description
_atom_type_scat_dispersion_real
_atom_type_scat_dispersion_imag
_atom_type_scat_source
C C 0.0033 0.0016 'International Tables Vol C Tables 4.2.6.8 and 6.1.1.4'
H H 0.0000 0.0000 'International Tables Vol C Tables 4.2.6.8 and 6.1.1.4'
Cl Cl 0.1484 0.1585 'International Tables Vol C Tables 4.2.6.8 and 6.1.1.4'
N N 0.0061 0.0033 'International Tables Vol C Tables 4.2.6.8 and 6.1.1.4'
O O 0.0106 0.0060 'International Tables Vol C Tables 4.2.6.8 and 6.1.1.4'
Rh Rh -1.1178 0.9187 'International Tables Vol C Tables 4.2.6.8 and 6.1.1.4'

loop_
_geom_angle_atom_site_label_1
_geom_angle_atom_site_label_2
_geom_angle_atom_site_label_3
_geom_angle
N1 Rh1 C18 106.44(9)
N1 Rh1 C19 138.78(10)
N1 Rh1 C20 166.72(9)
N1 Rh1 C21 129.83(9)
N1 Rh1 C22 103.83(9)
N1 Rh1 Cl1 87.65(6)
C1 Rh1 N1 78.29(10)
C1 Rh1 C18 116.29(11)
C1 Rh1 C19 97.98(11)
C1 Rh1 C20 114.00(11)
C1 Rh1 C21 151.84(11)
C1 Rh1 C22 154.33(10)
C1 Rh1 Cl1 86.16(7)
C18 Rh1 C19 38.42(10)
C18 Rh1 C20 64.31(10)
C18 Rh1 C21 62.49(10)
C18 Rh1 C22 38.18(10)
C18 Rh1 Cl1 155.16(8)
C19 Rh1 C21 62.95(10)
C19 Rh1 C22 63.24(10)
C19 Rh1 Cl1 133.40(8)
C20 Rh1 C19 38.30(10)
C20 Rh1 C21 38.26(10)
C20 Rh1 C22 62.94(10)
C20 Rh1 Cl1 97.88(8)
C21 Rh1 Cl1 92.73(7)
C22 Rh1 C21 35.80(9)
C22 Rh1 Cl1 119.35(7)
C15 O2 C16 117.1(2)
C7 N1 Rh1 116.95(18)
C7 N1 C14 119.8(2)
C14 N1 Rh1 122.49(17)
C2 C1 Rh1 128.2(2)
C2 C1 C6 117.2(3)
C6 C1 Rh1 114.38(19)
C1 C2 C3 121.2(3)
C4 C3 C2 120.4(3)
C5 C4 C3 120.1(3)
C4 C5 C6 119.4(3)
C1 C6 C7 115.0(2)
C5 C6 C1 121.7(2)
C5 C6 C7 123.3(3)
N1 C7 C6 114.7(2)
N1 C7 C8 122.1(2)
C6 C7 C8 123.1(2)
C9 C8 C7 119.6(2)
C13 C8 C7 121.3(2)
C13 C8 C9 119.0(3)
C10 C9 C8 120.4(3)
C11 C10 C9 120.1(3)
C12 C11 C10 120.0(3)
C11 C12 C13 120.2(3)
C8 C13 C12 120.1(3)
N1 C14 C15 113.0(2)
O1 C15 O2 125.7(2)
O1 C15 C14 126.8(3)
O2 C15 C14 107.5(2)
O2 C16 C17 110.5(2)
C19 C18 Rh1 71.68(15)
C19 C18 C22 108.4(2)
C19 C18 C23 125.1(3)
C22 C18 Rh1 75.34(15)
C22 C18 C23 125.4(3)
C23 C18 Rh1 128.0(2)
C18 C19 Rh1 69.89(16)
C18 C19 C24 125.4(3)
C20 C19 Rh1 70.28(16)
C20 C19 C18 107.5(2)
C20 C19 C24 127.0(3)
C24 C19 Rh1 128.0(2)
C19 C20 Rh1 71.42(16)
C19 C20 C21 107.7(2)
C19 C20 C25 127.7(3)
C21 C20 Rh1 75.06(15)
C21 C20 C25 124.1(3)
C25 C20 Rh1 125.45(19)
C20 C21 Rh1 66.68(14)
C20 C21 C26 124.0(2)
C22 C21 Rh1 71.99(15)
C22 C21 C20 108.4(2)
C22 C21 C26 127.6(3)
C26 C21 Rh1 127.23(19)
C18 C22 Rh1 66.48(15)
C18 C22 C27 125.7(3)
C21 C22 Rh1 72.20(15)
C21 C22 C18 107.6(2)
C21 C22 C27 126.7(3)
C27 C22 Rh1 128.52(19)

loop_
_geom_bond_atom_site_label_1
_geom_bond_atom_site_label_2
_geom_bond_distance
Rh1 N1 2.081(2)
Rh1 C1 2.026(3)
Rh1 C18 2.155(3)
Rh1 C19 2.178(3)
Rh1 C20 2.163(3)
Rh1 C21 2.276(3)
Rh1 C22 2.273(3)
Rh1 Cl1 2.3916(7)
O1 C15 1.194(3)
O2 C15 1.339(3)
O2 C16 1.454(3)
N1 C7 1.298(3)
N1 C14 1.459(3)
C1 C2 1.392(4)
C1 C6 1.412(4)
C2 C3 1.396(4)
C3 C4 1.389(4)
C4 C5 1.377(4)
C5 C6 1.402(4)
C6 C7 1.451(4)
C7 C8 1.493(4)
C8 C9 1.394(4)
C8 C13 1.386(4)
C9 C10 1.378(4)
C10 C11 1.378(4)
C11 C12 1.377(4)
C12 C13 1.386(4)
C14 C15 1.517(4)
C16 C17 1.502(4)
C18 C19 1.426(4)
C18 C22 1.453(4)
C18 C23 1.502(4)
C19 C20 1.424(4)
C19 C24 1.490(4)
C20 C21 1.459(4)
C20 C25 1.500(4)
C21 C22 1.398(4)
C21 C26 1.495(4)
C22 C27 1.496(4)
